data_7151187
loop_
_publ_author_name
'Hergu\'e, No\'emie'
'Fr\`ere, Pierre'

_publ_section_title
;
 Synthesis of 3,4-alkoxythieno[2,3-b]thiophene derivatives. The first
 block copolymer associating the
 3,4-ethylenedioxythieno[2,3-b]thiophene (EDOThT) unit with
 3,4-ethylenedioxythiophene (EDOT) moieties.
;
_journal_issue 21
_journal_name_full 'Organic &amp; biomolecular chemistry'
_journal_page_first 3442
_journal_page_last 3449
_journal_paper_doi 10.1039/b712052d
_journal_volume 5
_journal_year 2007
_chemical_formula_moiety 'C14 H14 O6 S2'
_chemical_formula_sum 'C14 H14 O6 S2'
_chemical_formula_weight 342.37
_space_group_IT_number 14
_symmetry_cell_setting monoclinic
_symmetry_space_group_name_Hall '-P 2ybc'
_symmetry_space_group_name_H-M 'P 1 21/c 1'
_audit_creation_date 2007-03-16T11:30:45-00:00
_audit_creation_method 'WinGX routine CIF_UPDATE'
_cell_angle_alpha 90
_cell_angle_beta 92.82(2)
_cell_angle_gamma 90
_cell_formula_units_Z 4
_cell_length_a 5.0980(10)
_cell_length_b 14.076(2)
_cell_length_c 20.831(7)
_cell_measurement_reflns_used 4021
_cell_measurement_temperature 293(2)
_cell_measurement_theta_max 26.01
_cell_measurement_theta_min 3.27
_cell_volume 1493.0(6)
_computing_cell_refinement 'Dirax/lsq (Duisenberg & Schreurs, 1989-2000)'
_computing_data_collection 'Collect (Nonius BV, 1997-2000)'
_computing_data_reduction 'EvalCCD (Duisenberg & Schreurs 1990-2000)'
_computing_molecular_graphics 'DIAMOND 3.1d (Crystal Impact GbR 2005)'
_computing_publication_material 'WinGX publication routines (Farrugia, 1999)'
_computing_structure_refinement 'SHELXL-97 (Sheldrick, 1997)'
_computing_structure_solution 'SHELXS-97 (Sheldrick, 1997)'
_diffrn_detector_area_resol_mean 9
_diffrn_measured_fraction_theta_full 0.986
_diffrn_measured_fraction_theta_max 0.986
_diffrn_measurement_device_type KappaCCD
_diffrn_measurement_method CCD
_diffrn_radiation_probe x-ray
_diffrn_radiation_type MoK\a
_diffrn_radiation_wavelength 0.71073
_diffrn_reflns_av_R_equivalents 0.1745
_diffrn_reflns_limit_h_max 6
_diffrn_reflns_limit_h_min -6
_diffrn_reflns_limit_k_max 16
_diffrn_reflns_limit_k_min -17
_diffrn_reflns_limit_l_max 23
_diffrn_reflns_limit_l_min -25
_diffrn_reflns_number 23632
_diffrn_reflns_theta_full 26.01
_diffrn_reflns_theta_max 26.01
_diffrn_reflns_theta_min 3.27
_exptl_absorpt_coefficient_mu 0.383
_exptl_absorpt_correction_T_max 0.9962
_exptl_absorpt_correction_T_min 0.926
_exptl_absorpt_correction_type gaussian
_exptl_absorpt_process_details
;
PLATON-ABSGAUSS : Spek, A.L. (2003), J.Appl.Cryst. 36, 7-13
;
_exptl_crystal_colour colorless
_exptl_crystal_density_diffrn 1.523
_exptl_crystal_density_method 'not measured'
_exptl_crystal_description plate
_exptl_crystal_F_000 712
_exptl_crystal_size_max 0.44
_exptl_crystal_size_mid 0.07
_exptl_crystal_size_min 0.01
_refine_diff_density_max 0.491
_refine_diff_density_min -0.415
_refine_ls_extinction_method none
_refine_ls_goodness_of_fit_ref 1.064
_refine_ls_hydrogen_treatment constr
_refine_ls_matrix_type full
_refine_ls_number_parameters 201
_refine_ls_number_reflns 2905
_refine_ls_number_restraints 0
_refine_ls_restrained_S_all 1.064
_refine_ls_R_factor_gt 0.0851
_refine_ls_shift/su_max 0
_refine_ls_structure_factor_coef Fsqd
_refine_ls_weighting_details 'calc w=1/[\s^2^(Fo^2^)+(0.0000P)^2^+4.0451P] where P=(Fo^2^+2Fc^2^)/3'
_refine_ls_weighting_scheme calc
_refine_ls_wR_factor_ref 0.1718
_reflns_number_gt 1522
_reflns_number_total 2905
_reflns_threshold_expression >2sigma(I)
_cod_data_source_file b712052d.txt
_cod_data_source_block nannyall
_cod_database_code 7151187

loop_
_symmetry_equiv_pos_as_xyz
'x, y, z'
'-x, y+1/2, -z+1/2'
'-x, -y, -z'
'x, -y-1/2, z-1/2'

loop_
_atom_site_label
_atom_site_type_symbol
_atom_site_fract_x
_atom_site_fract_y
_atom_site_fract_z
_atom_site_U_iso_or_equiv
_atom_site_adp_type
_atom_site_occupancy
_atom_site_calc_flag
_atom_site_refinement_flags
_atom_site_disorder_group
_atom_site_disorder_assembly
C1 C 0.2694(10) 0.1402(4) 0.0229(3) 0.0339(14) Uani 1 d . . .
C2 C 0.2860(10) 0.2353(4) 0.0387(2) 0.0315(13) Uani 1 d . . .
C3 C 0.0930(10) 0.2905(4) 0.0030(3) 0.0340(14) Uani 1 d . . .
C4 C -0.0539(10) 0.2359(4) -0.0400(3) 0.0341(14) Uani 1 d . . .
C5 C -0.2641(11) 0.2692(5) -0.0852(3) 0.0437(16) Uani 1 d . . .
C6 C -0.5532(15) 0.2260(6) -0.1729(4) 0.097(3) Uani 1 d . . .
H6A H -0.7195 0.229 -0.1522 0.117 Uiso 1 calc R . .
H6B H -0.5159 0.2888 -0.1892 0.117 Uiso 1 calc R . .
C7 C -0.574(3) 0.1672(10) -0.2204(5) 0.187(7) Uani 1 d . . .
H7A H -0.4194 0.1704 -0.2447 0.281 Uiso 1 calc R . .
H7B H -0.7251 0.1836 -0.2477 0.281 Uiso 1 calc R . .
H7C H -0.5946 0.1038 -0.2043 0.281 Uiso 1 calc R . .
C8 C 0.4907(10) 0.2519(4) 0.0872(2) 0.0340(13) Uani 1 d . . .
C9 C 0.6140(10) 0.1698(4) 0.1072(3) 0.0370(14) Uani 1 d . . .
C10 C 0.8329(11) 0.1615(5) 0.1553(3) 0.0421(15) Uani 1 d . . .
C11 C 1.1029(14) 0.0475(6) 0.2124(4) 0.073(2) Uani 1 d . . .
H11A H 1.1784 -0.0132 0.2012 0.088 Uiso 1 calc R . .
H11B H 1.2373 0.0957 0.2087 0.088 Uiso 1 calc R . .
C12 C 1.0246(16) 0.0437(7) 0.2790(4) 0.107(3) Uani 1 d . . .
H12A H 0.9537 0.1041 0.2907 0.16 Uiso 1 calc R . .
H12B H 1.175 0.0292 0.3068 0.16 Uiso 1 calc R . .
H12C H 0.8938 -0.0047 0.2831 0.16 Uiso 1 calc R . .
C13 C 0.1657(11) 0.4257(4) 0.0687(3) 0.0499(17) Uani 1 d . . .
H13A H 0.0918 0.3938 0.105 0.06 Uiso 1 calc R . .
H13B H 0.1146 0.492 0.0704 0.06 Uiso 1 calc R . .
C14 C 0.4562(12) 0.4195(4) 0.0757(3) 0.0548(18) Uani 1 d . . .
H14A H 0.525 0.4182 0.0331 0.066 Uiso 1 calc R . .
H14B H 0.5217 0.4768 0.0969 0.066 Uiso 1 calc R . .
O1 O 0.0539(7) 0.3843(3) 0.00991(18) 0.0425(10) Uani 1 d . . .
O2 O 0.5593(7) 0.3382(3) 0.11142(18) 0.0440(10) Uani 1 d . . .
O3 O -0.3531(9) 0.3483(3) -0.0872(2) 0.0612(13) Uani 1 d . . .
O4 O -0.3466(8) 0.1992(3) -0.1251(2) 0.0655(14) Uani 1 d . . .
O5 O 0.9569(9) 0.2254(3) 0.1790(2) 0.0673(14) Uani 1 d . . .
O6 O 0.8818(8) 0.0690(3) 0.1671(2) 0.0567(12) Uani 1 d . . .
S1 S 0.0391(3) 0.11559(10) -0.03772(8) 0.0421(4) Uani 1 d . . .
S2 S 0.4843(3) 0.06939(10) 0.06737(8) 0.0409(4) Uani 1 d . . .

loop_
_atom_site_aniso_label
_atom_site_aniso_U_11
_atom_site_aniso_U_22
_atom_site_aniso_U_33
_atom_site_aniso_U_23
_atom_site_aniso_U_13
_atom_site_aniso_U_12
C1 0.038(3) 0.033(4) 0.031(3) 0.002(3) -0.005(2) 0.002(2)
C2 0.036(3) 0.029(3) 0.029(3) 0.000(3) -0.001(2) -0.001(2)
C3 0.038(3) 0.029(3) 0.035(3) -0.001(3) -0.005(3) 0.004(3)
C4 0.035(3) 0.032(3) 0.033(3) -0.002(3) -0.007(3) 0.004(2)
C5 0.044(4) 0.047(4) 0.040(4) -0.004(3) -0.005(3) 0.006(3)
C6 0.079(6) 0.097(7) 0.109(7) -0.053(6) -0.072(5) 0.033(5)
C7 0.199(13) 0.244(16) 0.108(9) -0.057(10) -0.091(9) 0.136(12)
C8 0.040(3) 0.036(4) 0.025(3) -0.001(3) -0.004(2) -0.007(3)
C9 0.042(3) 0.032(3) 0.036(3) 0.003(3) -0.007(3) 0.001(3)
C10 0.042(4) 0.041(4) 0.043(4) 0.002(3) 0.000(3) 0.007(3)
C11 0.066(5) 0.083(6) 0.069(6) 0.021(4) -0.024(4) 0.022(4)
C12 0.094(6) 0.167(10) 0.057(6) 0.031(6) -0.018(5) 0.000(6)
C13 0.065(4) 0.033(3) 0.049(4) -0.014(3) -0.016(3) 0.008(3)
C14 0.062(4) 0.029(4) 0.071(5) -0.004(3) -0.026(3) 0.004(3)
O1 0.057(2) 0.027(2) 0.041(3) -0.0047(19) -0.0170(19) 0.0089(19)
O2 0.050(2) 0.036(2) 0.044(3) -0.004(2) -0.0175(19) -0.0004(19)
O3 0.069(3) 0.047(3) 0.064(3) -0.005(2) -0.027(2) 0.017(2)
O4 0.066(3) 0.065(3) 0.061(3) -0.025(3) -0.036(2) 0.014(2)
O5 0.066(3) 0.061(3) 0.071(3) 0.006(3) -0.031(3) -0.011(3)
O6 0.059(3) 0.052(3) 0.056(3) 0.008(2) -0.020(2) 0.012(2)
S1 0.0429(9) 0.0349(9) 0.0468(10) -0.0074(8) -0.0134(7) 0.0031(7)
S2 0.0438(9) 0.0308(9) 0.0469(10) 0.0009(7) -0.0091(7) 0.0031(7)

loop_
_atom_type_symbol
_atom_type_description
_atom_type_scat_dispersion_real
_atom_type_scat_dispersion_imag
_atom_type_scat_source
C C 0.0033 0.0016 'International Tables Vol C Tables 4.2.6.8 and 6.1.1.4'
H H 0 0 'International Tables Vol C Tables 4.2.6.8 and 6.1.1.4'
O O 0.0106 0.006 'International Tables Vol C Tables 4.2.6.8 and 6.1.1.4'
S S 0.1246 0.1234 'International Tables Vol C Tables 4.2.6.8 and 6.1.1.4'

loop_
_geom_angle_atom_site_label_1
_geom_angle_atom_site_label_2
_geom_angle_atom_site_label_3
_geom_angle
_geom_angle_site_symmetry_1
_geom_angle_site_symmetry_3
_geom_angle_publ_flag
C2 C1 S1 113.8(4) . . ?
C2 C1 S2 113.8(4) . . ?
S1 C1 S2 132.4(3) . . ?
C1 C2 C3 111.7(4) . . ?
C1 C2 C8 111.1(5) . . ?
C3 C2 C8 137.2(5) . . ?
O1 C3 C4 122.7(5) . . ?
O1 C3 C2 125.3(5) . . ?
C4 C3 C2 111.9(5) . . ?
C3 C4 C5 126.6(5) . . ?
C3 C4 S1 112.5(4) . . ?
C5 C4 S1 120.9(4) . . ?
O3 C5 O4 123.5(5) . . ?
O3 C5 C4 125.5(6) . . ?
O4 C5 C4 111.0(5) . . ?
C7 C6 O4 112.8(7) . . ?
O2 C8 C9 122.5(4) . . ?
O2 C8 C2 125.0(5) . . ?
C9 C8 C2 112.5(5) . . ?
C8 C9 C10 126.6(5) . . ?
C8 C9 S2 112.3(4) . . ?
C10 C9 S2 121.1(4) . . ?
O5 C10 O6 124.3(5) . . ?
O5 C10 C9 126.4(6) . . ?
O6 C10 C9 109.2(5) . . ?
C12 C11 O6 112.4(6) . . ?
O1 C13 C14 114.1(5) . . ?
O2 C14 C13 115.5(5) . . ?
C3 O1 C13 115.6(4) . . ?
C8 O2 C14 115.9(4) . . ?
C5 O4 C6 115.2(5) . . ?
C10 O6 C11 116.6(5) . . ?
C1 S1 C4 90.0(3) . . ?
C1 S2 C9 90.2(3) . . ?

loop_
_geom_bond_atom_site_label_1
_geom_bond_atom_site_label_2
_geom_bond_distance
_geom_bond_site_symmetry_2
_geom_bond_publ_flag
C1 C2 1.380(7) . ?
C1 S1 1.716(5) . ?
C1 S2 1.719(5) . ?
C2 C3 1.433(7) . ?
C2 C8 1.436(7) . ?
C3 O1 1.345(6) . ?
C3 C4 1.374(7) . ?
C4 C5 1.468(7) . ?
C4 S1 1.758(5) . ?
C5 O3 1.201(7) . ?
C5 O4 1.343(7) . ?
C6 C7 1.292(12) . ?
C6 O4 1.462(7) . ?
C8 O2 1.354(6) . ?
C8 C9 1.370(7) . ?
C9 C10 1.467(8) . ?
C9 S2 1.752(6) . ?
C10 O5 1.193(7) . ?
C10 O6 1.346(7) . ?
C11 C12 1.462(10) . ?
C11 O6 1.467(7) . ?
C13 O1 1.448(6) . ?
C13 C14 1.484(8) . ?
C14 O2 1.450(7) . ?

loop_
_cod_related_entry_id
_cod_related_entry_database
_cod_related_entry_code
1 ChemSpider 21121029
